data_7150800
loop_
_publ_author_name
'Korotkikh, Nikolai I.'
'Cowley, Alan H.'
'Moore, Jennifer A.'
'Glinyanaya, Nataliya V.'
'Panov, Ilia S.'
'Rayenko, Gennady F.'
'Pekhtereva, Tatyana M.'
'Shvaika, Oles P.'

_publ_section_title
;
 Reaction of 1-tert-butyl-3,4-diphenyl-1,2,4-triazol-5-ylidenes with a
 malonic ester
;
_journal_issue 1
_journal_name_full 'Organic &amp;  Biomolecular Chemistry'
_journal_page_first 195
_journal_page_last 199
_journal_paper_doi 10.1039/b712885a
_journal_volume 6
_journal_year 2008
_chemical_formula_moiety 'C23 H25 N3 O3'
_chemical_formula_sum 'C23 H25 N3 O3'
_chemical_formula_weight 391.46
_space_group_IT_number 9
_symmetry_cell_setting monoclinic
_symmetry_space_group_name_Hall 'C -2yc'
_symmetry_space_group_name_H-M 'C 1 c 1'
_atom_sites_solution_hydrogens geom
_atom_sites_solution_primary direct
_atom_sites_solution_secondary difmap
_audit_creation_method
;
manual editing of the .cif file
created by SHELXTL Ver. 6.10
;
_cell_angle_alpha 90
_cell_angle_beta 94.251(5)
_cell_angle_gamma 90
_cell_formula_units_Z 4
_cell_length_a 11.961(5)
_cell_length_b 19.647(5)
_cell_length_c 9.048(5)
_cell_measurement_temperature 153(2)
_cell_volume 2120.4(16)
_computing_cell_refinement 'Collect software, Nonius B.V. 1998'
_computing_data_collection 'Collect software, Nonius B.V. 1998'
_computing_data_reduction
;
DENZO and Scalepack (Otwinoski and Minor, 1997)
;
_computing_molecular_graphics 'XP SHELXTL/PC, Siemens Analytical'
_computing_structure_refinement 'XL SHELXTL/PC, Siemens Analytical'
_computing_structure_solution
;
SIR97 - Altomare A., Burla M.C., Camalli M., Cascarano G.L., Giacovazzo C.,
Guagliardi A., Moliterni A.G.G., Polidori G.,Spagna R.
;
_diffrn_ambient_temperature 153(2)
_diffrn_measured_fraction_theta_full 0.99
_diffrn_measured_fraction_theta_max 0.976
_diffrn_measurement_device_type 'Nonius Kappa CCD'
_diffrn_measurement_method \w-scan
_diffrn_radiation_monochromator graphite
_diffrn_radiation_source 'fine-focus sealed tube'
_diffrn_radiation_type MoK\a
_diffrn_radiation_wavelength 0.71073
_diffrn_reflns_av_R_equivalents 0.0455
_diffrn_reflns_av_sigmaI/netI 0.2667
_diffrn_reflns_limit_h_max 15
_diffrn_reflns_limit_h_min -15
_diffrn_reflns_limit_k_max 24
_diffrn_reflns_limit_k_min -25
_diffrn_reflns_limit_l_max 11
_diffrn_reflns_limit_l_min -11
_diffrn_reflns_number 4386
_diffrn_reflns_theta_full 27.49
_diffrn_reflns_theta_max 27.49
_diffrn_reflns_theta_min 2.00
_exptl_absorpt_coefficient_mu 0.082
_exptl_absorpt_correction_T_max 0.9906
_exptl_absorpt_correction_T_min 0.9890
_exptl_absorpt_correction_type multi-scan
_exptl_absorpt_process_details 'DENZO and Scalepack (Otwinoski and Minor, 1997'
_exptl_crystal_colour colorless
_exptl_crystal_density_diffrn 1.226
_exptl_crystal_density_method 'not measured'
_exptl_crystal_description block
_exptl_crystal_F_000 832.5
_exptl_crystal_size_max 0.14
_exptl_crystal_size_mid 0.12
_exptl_crystal_size_min 0.12
_refine_diff_density_max 0.239
_refine_diff_density_min -0.298
_refine_diff_density_rms 0.060
_refine_ls_abs_structure_details 'Flack H D (1983), Acta Cryst. A39, 876-881'
_refine_ls_abs_structure_Flack 0.00(3)
_refine_ls_extinction_method none
_refine_ls_goodness_of_fit_ref 0.967
_refine_ls_hydrogen_treatment constr
_refine_ls_matrix_type full
_refine_ls_number_parameters 266
_refine_ls_number_reflns 4375
_refine_ls_number_restraints 2
_refine_ls_restrained_S_all 0.966
_refine_ls_R_factor_all 0.2404
_refine_ls_R_factor_gt 0.0646
_refine_ls_shift/su_max 0.001
_refine_ls_shift/su_mean 0.000
_refine_ls_structure_factor_coef Fsqd
_refine_ls_weighting_details 'calc w=1/[\s^2^(Fo^2^)+(0.0673P)^2^+0.7529P] where P=(Fo^2^+2Fc^2^)/3'
_refine_ls_weighting_scheme calc
_refine_ls_wR_factor_gt 0.1139
_refine_ls_wR_factor_ref 0.1718
_reflns_number_gt 4308
_reflns_number_total 4375
_reflns_threshold_expression >2sigma(I)
_cod_data_source_file b712885a.txt
_cod_data_source_block i.p.1.7
_cod_depositor_comments
;
The following automatic conversions were performed:
'_symmetry_cell_setting' value 'Monoclinic' changed to 'monoclinic'
according to '/home/saulius/struct/CIF-dictionaries/cif_core.dic'
dictionary named 'cif_core.dic' version 2.4.1 from 2010-06-29.

Automatic conversion script
Id: cif_fix_enum 1527 2010-12-29 10:47:43Z saulius 
;
_cod_original_sg_symbol_Hall C-2yc
_cod_original_sg_symbol_H-M cc
_cod_database_code 7150800

loop_
_symmetry_equiv_pos_as_xyz
'x, y, z'
'x, -y, z+1/2'
'x+1/2, y+1/2, z'
'x+1/2, -y+1/2, z+1/2'

loop_
_atom_site_label
_atom_site_type_symbol
_atom_site_fract_x
_atom_site_fract_y
_atom_site_fract_z
_atom_site_U_iso_or_equiv
_atom_site_adp_type
_atom_site_occupancy
_atom_site_symmetry_multiplicity
_atom_site_calc_flag
_atom_site_refinement_flags
_atom_site_disorder_assembly
_atom_site_disorder_group
C1 C 0.0971(4) 0.3019(3) 0.0398(6) 0.0358(15) Uani 1 1 d . . .
C2 C 0.0311(4) 0.2033(3) 0.1031(6) 0.0341(14) Uani 1 1 d . . .
C3 C -0.0096(4) 0.1331(3) 0.1004(6) 0.0300(13) Uani 1 1 d . . .
C4 C 0.0320(5) 0.0821(3) 0.0110(6) 0.0355(16) Uani 1 1 d . . .
H4 H 0.0899 0.0928 -0.0516 0.043 Uiso 1 1 calc R . .
C5 C -0.0091(5) 0.0171(3) 0.0124(6) 0.0437(17) Uani 1 1 d . . .
H5 H 0.0194 -0.0168 -0.0495 0.052 Uiso 1 1 calc R . .
C6 C -0.0925(5) 0.0012(3) 0.1047(7) 0.0431(16) Uani 1 1 d . . .
H6 H -0.1216 -0.0437 0.1061 0.052 Uiso 1 1 calc R . .
C7 C -0.1334(5) 0.0504(3) 0.1943(6) 0.0438(16) Uani 1 1 d . . .
H7 H -0.1903 0.0389 0.2578 0.053 Uiso 1 1 calc R . .
C8 C -0.0928(5) 0.1162(3) 0.1935(6) 0.0348(15) Uani 1 1 d . . .
H8 H -0.1216 0.1497 0.2561 0.042 Uiso 1 1 calc R . .
C9 C 0.0912(5) 0.2152(3) -0.1600(6) 0.0334(14) Uani 1 1 d . . .
C10 C 0.1995(5) 0.2080(3) -0.2005(6) 0.0392(15) Uani 1 1 d . . .
H10 H 0.2614 0.2186 -0.1324 0.047 Uiso 1 1 calc R . .
C11 C 0.2169(5) 0.1849(3) -0.3435(7) 0.0468(17) Uani 1 1 d . . .
H11 H 0.2909 0.1793 -0.3734 0.056 Uiso 1 1 calc R . .
C12 C 0.1266(6) 0.1704(3) -0.4393(7) 0.0478(17) Uani 1 1 d . . .
H12 H 0.1379 0.1546 -0.5363 0.057 Uiso 1 1 calc R . .
C13 C 0.0181(5) 0.1785(3) -0.3964(7) 0.0444(17) Uani 1 1 d . . .
H13 H -0.0442 0.1680 -0.4638 0.053 Uiso 1 1 calc R . .
C14 C 0.0009(5) 0.2019(3) -0.2561(6) 0.0381(15) Uani 1 1 d . . .
H14 H -0.0729 0.2085 -0.2270 0.046 Uiso 1 1 calc R . .
C15 C 0.0865(5) 0.3600(3) 0.2927(7) 0.0401(15) Uani 1 1 d . . .
C16 C 0.2055(5) 0.3521(4) 0.3623(8) 0.070(2) Uani 1 1 d . . .
H16A H 0.2126 0.3085 0.4145 0.105 Uiso 1 1 calc R . .
H16B H 0.2223 0.3893 0.4327 0.105 Uiso 1 1 calc R . .
H16C H 0.2584 0.3536 0.2846 0.105 Uiso 1 1 calc R . .
C17 C 0.0698(6) 0.4285(3) 0.2140(8) 0.065(2) Uani 1 1 d . . .
H17A H 0.1344 0.4380 0.1567 0.098 Uiso 1 1 calc R . .
H17B H 0.0627 0.4645 0.2877 0.098 Uiso 1 1 calc R . .
H17C H 0.0015 0.4269 0.1471 0.098 Uiso 1 1 calc R . .
C18 C -0.0011(6) 0.3515(3) 0.4033(7) 0.061(2) Uani 1 1 d . . .
H18A H -0.0760 0.3537 0.3516 0.091 Uiso 1 1 calc R . .
H18B H 0.0070 0.3879 0.4772 0.091 Uiso 1 1 calc R . .
H18C H 0.0089 0.3073 0.4527 0.091 Uiso 1 1 calc R . .
C19 C 0.1538(5) 0.3544(3) -0.0542(6) 0.0366(15) Uani 1 1 d . . .
C20 C 0.0855(5) 0.3871(3) -0.1602(7) 0.0355(14) Uani 1 1 d . . .
H20 H 0.1194 0.4150 -0.2301 0.043 Uiso 1 1 calc R . .
C21 C -0.0332(5) 0.3816(3) -0.1708(7) 0.0408(16) Uani 1 1 d . . .
C22 C -0.2014(5) 0.4217(3) -0.3024(7) 0.0526(18) Uani 1 1 d . . .
H23A H -0.2312 0.3766 -0.2767 0.063 Uiso 1 1 calc R . .
H23B H -0.2253 0.4312 -0.4075 0.063 Uiso 1 1 calc R . .
C23 C -0.2485(5) 0.4755(3) -0.2054(8) 0.068(2) Uani 1 1 d . . .
H24A H -0.2274 0.4651 -0.1011 0.103 Uiso 1 1 calc R . .
H24B H -0.3303 0.4763 -0.2220 0.103 Uiso 1 1 calc R . .
H24C H -0.2182 0.5201 -0.2300 0.103 Uiso 1 1 calc R . .
N1 N 0.0705(4) 0.3045(2) 0.1793(5) 0.0316(11) Uani 1 1 d . . .
N2 N 0.0278(4) 0.2424(2) 0.2212(5) 0.0359(12) Uani 1 1 d . . .
N3 N 0.0756(4) 0.2375(2) -0.0112(5) 0.0334(12) Uani 1 1 d . . .
O1 O 0.2587(3) 0.35722(18) -0.0240(4) 0.0428(10) Uani 1 1 d . . .
O2 O -0.0914(3) 0.3468(2) -0.0926(4) 0.0472(12) Uani 1 1 d . . .
O3 O -0.0803(3) 0.42055(19) -0.2834(4) 0.0435(11) Uani 1 1 d . . .

loop_
_atom_site_aniso_label
_atom_site_aniso_U_11
_atom_site_aniso_U_22
_atom_site_aniso_U_33
_atom_site_aniso_U_23
_atom_site_aniso_U_13
_atom_site_aniso_U_12
C1 0.030(4) 0.036(4) 0.042(4) -0.001(3) 0.004(3) -0.007(3)
C2 0.035(4) 0.039(4) 0.028(3) 0.002(3) 0.006(3) 0.004(3)
C3 0.030(3) 0.025(3) 0.035(3) 0.001(3) 0.001(3) -0.007(3)
C4 0.042(4) 0.024(4) 0.041(4) 0.002(3) 0.009(3) -0.001(3)
C5 0.050(4) 0.032(4) 0.049(4) -0.007(3) 0.011(4) -0.005(3)
C6 0.047(4) 0.028(4) 0.054(4) -0.002(3) -0.004(4) -0.002(3)
C7 0.036(4) 0.054(5) 0.042(4) 0.006(3) 0.009(3) -0.002(3)
C8 0.044(4) 0.027(4) 0.033(4) 0.001(3) 0.001(3) 0.001(3)
C9 0.040(4) 0.032(4) 0.028(4) -0.002(3) 0.004(3) -0.005(3)
C10 0.042(4) 0.035(4) 0.042(4) -0.006(3) 0.006(3) 0.003(3)
C11 0.052(4) 0.041(4) 0.049(5) -0.008(3) 0.015(4) -0.003(3)
C12 0.075(5) 0.032(4) 0.038(4) -0.002(3) 0.015(4) 0.002(4)
C13 0.060(5) 0.034(4) 0.040(4) 0.002(3) 0.004(4) -0.007(3)
C14 0.039(4) 0.036(4) 0.039(4) 0.009(3) 0.003(3) -0.011(3)
C15 0.045(4) 0.026(4) 0.048(4) -0.009(3) -0.004(3) -0.004(3)
C16 0.052(4) 0.076(5) 0.080(6) -0.038(4) -0.015(4) 0.009(4)
C17 0.089(5) 0.039(4) 0.067(5) -0.016(4) 0.009(4) -0.006(4)
C18 0.080(5) 0.056(5) 0.050(4) -0.017(3) 0.034(4) -0.022(4)
C19 0.043(4) 0.030(4) 0.039(4) -0.009(3) 0.013(3) -0.006(3)
C20 0.035(4) 0.033(4) 0.039(3) 0.002(3) 0.009(3) -0.006(3)
C21 0.039(4) 0.038(4) 0.047(4) -0.007(3) 0.010(3) 0.004(3)
C22 0.039(4) 0.066(5) 0.052(4) 0.005(4) -0.002(3) 0.007(4)
C23 0.052(4) 0.075(5) 0.080(6) -0.013(5) 0.015(4) 0.011(4)
N1 0.035(3) 0.025(3) 0.035(3) -0.004(2) 0.003(2) -0.005(2)
N2 0.040(3) 0.030(3) 0.038(3) 0.001(2) 0.007(2) -0.004(2)
N3 0.037(3) 0.032(3) 0.031(3) -0.002(2) 0.001(2) -0.003(2)
O1 0.037(3) 0.047(3) 0.046(3) 0.001(2) 0.009(2) -0.005(2)
O2 0.040(3) 0.050(3) 0.053(3) 0.012(2) 0.011(2) -0.004(2)
O3 0.036(3) 0.049(3) 0.047(3) 0.012(2) 0.007(2) 0.004(2)

loop_
_atom_type_symbol
_atom_type_description
_atom_type_scat_dispersion_real
_atom_type_scat_dispersion_imag
_atom_type_scat_source
C C 0.0033 0.0016 'International Tables Vol C Tables 4.2.6.8 and 6.1.1.4'
H H 0.0000 0.0000 'International Tables Vol C Tables 4.2.6.8 and 6.1.1.4'
N N 0.0061 0.0033 'International Tables Vol C Tables 4.2.6.8 and 6.1.1.4'
O O 0.0106 0.0060 'International Tables Vol C Tables 4.2.6.8 and 6.1.1.4'

loop_
_geom_angle_atom_site_label_1
_geom_angle_atom_site_label_2
_geom_angle_atom_site_label_3
_geom_angle
_geom_angle_site_symmetry_1
_geom_angle_site_symmetry_3
_geom_angle_publ_flag
N1 C1 N3 107.7(5) . . ?
N1 C1 C19 130.7(5) . . ?
N3 C1 C19 121.2(5) . . ?
N2 C2 N3 111.3(5) . . ?
N2 C2 C3 122.2(5) . . ?
N3 C2 C3 126.5(5) . . ?
C8 C3 C4 118.6(5) . . ?
C8 C3 C2 117.9(5) . . ?
C4 C3 C2 123.5(5) . . ?
C5 C4 C3 121.2(5) . . ?
C5 C4 H4 119.4 . . ?
C3 C4 H4 119.4 . . ?
C4 C5 C6 119.5(6) . . ?
C4 C5 H5 120.3 . . ?
C6 C5 H5 120.3 . . ?
C7 C6 C5 120.1(5) . . ?
C7 C6 H6 119.9 . . ?
C5 C6 H6 119.9 . . ?
C6 C7 C8 120.9(5) . . ?
C6 C7 H7 119.5 . . ?
C8 C7 H7 119.5 . . ?
C7 C8 C3 119.6(5) . . ?
C7 C8 H8 120.2 . . ?
C3 C8 H8 120.2 . . ?
C14 C9 C10 121.8(5) . . ?
C14 C9 N3 120.3(5) . . ?
C10 C9 N3 117.9(5) . . ?
C9 C10 C11 119.0(5) . . ?
C9 C10 H10 120.5 . . ?
C11 C10 H10 120.5 . . ?
C12 C11 C10 119.3(6) . . ?
C12 C11 H11 120.3 . . ?
C10 C11 H11 120.3 . . ?
C11 C12 C13 120.7(6) . . ?
C11 C12 H12 119.7 . . ?
C13 C12 H12 119.7 . . ?
C14 C13 C12 120.0(6) . . ?
C14 C13 H13 120.0 . . ?
C12 C13 H13 120.0 . . ?
C9 C14 C13 119.2(6) . . ?
C9 C14 H14 120.4 . . ?
C13 C14 H14 120.4 . . ?
N1 C15 C18 108.2(4) . . ?
N1 C15 C16 106.1(5) . . ?
C18 C15 C16 112.8(5) . . ?
N1 C15 C17 108.4(5) . . ?
C18 C15 C17 109.4(5) . . ?
C16 C15 C17 111.7(5) . . ?
C15 C16 H16A 109.5 . . ?
C15 C16 H16B 109.5 . . ?
H16A C16 H16B 109.5 . . ?
C15 C16 H16C 109.5 . . ?
H16A C16 H16C 109.5 . . ?
H16B C16 H16C 109.5 . . ?
C15 C17 H17A 109.5 . . ?
C15 C17 H17B 109.5 . . ?
H17A C17 H17B 109.5 . . ?
C15 C17 H17C 109.5 . . ?
H17A C17 H17C 109.5 . . ?
H17B C17 H17C 109.5 . . ?
C15 C18 H18A 109.5 . . ?
C15 C18 H18B 109.5 . . ?
H18A C18 H18B 109.5 . . ?
C15 C18 H18C 109.5 . . ?
H18A C18 H18C 109.5 . . ?
H18B C18 H18C 109.5 . . ?
O1 C19 C20 131.2(5) . . ?
O1 C19 C1 112.6(5) . . ?
C20 C19 C1 116.1(5) . . ?
C19 C20 C21 123.5(5) . . ?
C19 C20 H20 118.2 . . ?
C21 C20 H20 118.2 . . ?
O2 C21 O3 121.3(5) . . ?
O2 C21 C20 127.3(6) . . ?
O3 C21 C20 111.4(5) . . ?
O3 C22 C23 110.8(5) . . ?
O3 C22 H23A 109.5 . . ?
C23 C22 H23A 109.5 . . ?
O3 C22 H23B 109.5 . . ?
C23 C22 H23B 109.5 . . ?
H23A C22 H23B 108.1 . . ?
C22 C23 H24A 109.5 . . ?
C22 C23 H24B 109.5 . . ?
H24A C23 H24B 109.5 . . ?
C22 C23 H24C 109.5 . . ?
H24A C23 H24C 109.5 . . ?
H24B C23 H24C 109.5 . . ?
C1 N1 N2 110.2(4) . . ?
C1 N1 C15 130.7(5) . . ?
N2 N1 C15 118.9(4) . . ?
C2 N2 N1 104.9(4) . . ?
C1 N3 C2 105.8(4) . . ?
C1 N3 C9 124.3(4) . . ?
C2 N3 C9 129.7(5) . . ?
C21 O3 C22 117.0(5) . . ?

loop_
_geom_bond_atom_site_label_1
_geom_bond_atom_site_label_2
_geom_bond_distance
_geom_bond_site_symmetry_2
_geom_bond_publ_flag
C1 N1 1.326(6) . ?
C1 N3 1.365(6) . ?
C1 C19 1.526(8) . ?
C2 N2 1.318(7) . ?
C2 N3 1.373(7) . ?
C2 C3 1.462(7) . ?
C3 C8 1.391(7) . ?
C3 C4 1.402(7) . ?
C4 C5 1.369(7) . ?
C4 H4 0.9500 . ?
C5 C6 1.383(7) . ?
C5 H5 0.9500 . ?
C6 C7 1.373(8) . ?
C6 H6 0.9500 . ?
C7 C8 1.382(8) . ?
C7 H7 0.9500 . ?
C8 H8 0.9500 . ?
C9 C14 1.360(7) . ?
C9 C10 1.380(7) . ?
C9 N3 1.442(7) . ?
C10 C11 1.402(8) . ?
C10 H10 0.9500 . ?
C11 C12 1.364(8) . ?
C11 H11 0.9500 . ?
C12 C13 1.391(8) . ?
C12 H12 0.9500 . ?
C13 C14 1.379(8) . ?
C13 H13 0.9500 . ?
C14 H14 0.9500 . ?
C15 N1 1.500(7) . ?
C15 C18 1.511(8) . ?
C15 C16 1.521(8) . ?
C15 C17 1.528(8) . ?
C16 H16A 0.9800 . ?
C16 H16B 0.9800 . ?
C16 H16C 0.9800 . ?
C17 H17A 0.9800 . ?
C17 H17B 0.9800 . ?
C17 H17C 0.9800 . ?
C18 H18A 0.9800 . ?
C18 H18B 0.9800 . ?
C18 H18C 0.9800 . ?
C19 O1 1.266(7) . ?
C19 C20 1.373(8) . ?
C20 C21 1.419(8) . ?
C20 H20 0.9500 . ?
C21 O2 1.236(6) . ?
C21 O3 1.362(7) . ?
C22 O3 1.446(7) . ?
C22 C23 1.509(8) . ?
C22 H23A 0.9900 . ?
C22 H23B 0.9900 . ?
C23 H24A 0.9800 . ?
C23 H24B 0.9800 . ?
C23 H24C 0.9800 . ?
N1 N2 1.388(5) . ?

loop_
_geom_torsion_atom_site_label_1
_geom_torsion_atom_site_label_2
_geom_torsion_atom_site_label_3
_geom_torsion_atom_site_label_4
_geom_torsion
_geom_torsion_site_symmetry_1
_geom_torsion_site_symmetry_2
_geom_torsion_site_symmetry_3
_geom_torsion_site_symmetry_4
_geom_torsion_publ_flag
N2 C2 C3 C8 26.9(8) . . . . ?
N3 C2 C3 C8 -152.4(5) . . . . ?
N2 C2 C3 C4 -151.9(5) . . . . ?
N3 C2 C3 C4 28.8(8) . . . . ?
C8 C3 C4 C5 1.2(8) . . . . ?
C2 C3 C4 C5 -179.9(5) . . . . ?
C3 C4 C5 C6 -0.7(8) . . . . ?
C4 C5 C6 C7 -0.1(8) . . . . ?
C5 C6 C7 C8 0.4(9) . . . . ?
C6 C7 C8 C3 0.1(8) . . . . ?
C4 C3 C8 C7 -0.9(8) . . . . ?
C2 C3 C8 C7 -179.8(5) . . . . ?
C14 C9 C10 C11 -1.4(8) . . . . ?
N3 C9 C10 C11 178.5(5) . . . . ?
C9 C10 C11 C12 0.3(8) . . . . ?
C10 C11 C12 C13 0.1(8) . . . . ?
C11 C12 C13 C14 0.4(8) . . . . ?
C10 C9 C14 C13 2.0(8) . . . . ?
N3 C9 C14 C13 -178.0(5) . . . . ?
C12 C13 C14 C9 -1.5(8) . . . . ?
N1 C1 C19 O1 77.3(8) . . . . ?
N3 C1 C19 O1 -95.4(6) . . . . ?
N1 C1 C19 C20 -106.0(7) . . . . ?
N3 C1 C19 C20 81.3(7) . . . . ?
O1 C19 C20 C21 -174.9(5) . . . . ?
C1 C19 C20 C21 9.1(8) . . . . ?
C19 C20 C21 O2 -1.9(9) . . . . ?
C19 C20 C21 O3 178.5(5) . . . . ?
N3 C1 N1 N2 -1.8(6) . . . . ?
C19 C1 N1 N2 -175.3(5) . . . . ?
N3 C1 N1 C15 173.7(5) . . . . ?
C19 C1 N1 C15 0.3(10) . . . . ?
C18 C15 N1 C1 154.4(6) . . . . ?
C16 C15 N1 C1 -84.2(7) . . . . ?
C17 C15 N1 C1 35.9(8) . . . . ?
C18 C15 N1 N2 -30.3(7) . . . . ?
C16 C15 N1 N2 91.0(6) . . . . ?
C17 C15 N1 N2 -148.9(5) . . . . ?
N3 C2 N2 N1 0.9(6) . . . . ?
C3 C2 N2 N1 -178.5(5) . . . . ?
C1 N1 N2 C2 0.6(6) . . . . ?
C15 N1 N2 C2 -175.6(5) . . . . ?
N1 C1 N3 C2 2.3(6) . . . . ?
C19 C1 N3 C2 176.5(5) . . . . ?
N1 C1 N3 C9 178.3(5) . . . . ?
C19 C1 N3 C9 -7.5(8) . . . . ?
N2 C2 N3 C1 -2.0(6) . . . . ?
C3 C2 N3 C1 177.4(5) . . . . ?
N2 C2 N3 C9 -177.8(5) . . . . ?
C3 C2 N3 C9 1.6(9) . . . . ?
C14 C9 N3 C1 -108.9(6) . . . . ?
C10 C9 N3 C1 71.1(7) . . . . ?
C14 C9 N3 C2 66.2(8) . . . . ?
C10 C9 N3 C2 -113.8(6) . . . . ?
O2 C21 O3 C22 2.8(8) . . . . ?
C20 C21 O3 C22 -177.5(5) . . . . ?
C23 C22 O3 C21 86.5(6) . . . . ?

loop_
_cod_related_entry_id
_cod_related_entry_database
_cod_related_entry_code
1 ChemSpider 21430173
